data_4319449
loop_
_publ_author_name
'T. Matthew Cocker'
'Robert E. Bachman'

_publ_section_title
;
 Photochemical and Chemical Oxidation of \a-Dimine-Dithiolene Metal
 Complexes: Insight into the Role of the Metal Atom
;
_journal_name_full 'Inorganic Chemistry'
_journal_page_first 1550
_journal_page_last 1556
_journal_paper_doi 10.1021/ic000884n
_journal_volume 40
_journal_year 2001
_chemical_formula_sum 'C16 H12 N2 Ni S2'
_chemical_formula_weight 355.11
_chemical_name_systematic
;
 ?
;
_space_group_IT_number 14
_symmetry_cell_setting monoclinic
_symmetry_space_group_name_Hall '-P 2ybc'
_symmetry_space_group_name_H-M 'P 1 21/c 1'
_atom_sites_solution_hydrogens geom
_atom_sites_solution_primary direct
_atom_sites_solution_secondary difmap
_audit_creation_method SHELXL-97
_cell_angle_alpha 90.00
_cell_angle_beta 103.3270(10)
_cell_angle_gamma 90.00
_cell_formula_units_Z 4
_cell_length_a 7.99200(10)
_cell_length_b 11.43850(10)
_cell_length_c 16.14150(10)
_cell_measurement_reflns_used 8001
_cell_measurement_temperature 173(2)
_cell_volume 1435.86(2)
_computing_cell_refinement 'Bruker-AXS SMART'
_computing_data_collection 'Bruker-AXS SMART'
_computing_data_reduction 'Bruker-AXS SHELXTL'
_computing_molecular_graphics 'X-SEED (Barbour, 1999)'
_computing_publication_material 'Bruker-AXS SHELXTL'
_computing_structure_refinement 'SHELXL-97 (Sheldrick, 1997)'
_computing_structure_solution 'SHELXS-97 (Sheldrick, 1990)'
_diffrn_ambient_temperature 173(2)
_diffrn_measured_fraction_theta_full 0.979
_diffrn_measured_fraction_theta_max 0.979
_diffrn_measurement_device_type 'CCD area detector'
_diffrn_measurement_method 'omega scans'
_diffrn_radiation_monochromator graphite
_diffrn_radiation_source 'fine-focus sealed tube'
_diffrn_radiation_type MoK\a
_diffrn_radiation_wavelength 0.71073
_diffrn_reflns_av_R_equivalents 0.0438
_diffrn_reflns_av_sigmaI/netI 0.0407
_diffrn_reflns_limit_h_max 10
_diffrn_reflns_limit_h_min -10
_diffrn_reflns_limit_k_max 15
_diffrn_reflns_limit_k_min -15
_diffrn_reflns_limit_l_max 21
_diffrn_reflns_limit_l_min -21
_diffrn_reflns_number 15602
_diffrn_reflns_theta_full 28.29
_diffrn_reflns_theta_max 28.29
_diffrn_reflns_theta_min 2.20
_exptl_absorpt_coefficient_mu 1.634
_exptl_absorpt_correction_T_max 0.907674
_exptl_absorpt_correction_T_min 0.756397
_exptl_absorpt_correction_type multi-scan
_exptl_absorpt_process_details 'Blessing, 1995'
_exptl_crystal_colour RED
_exptl_crystal_density_diffrn 1.643
_exptl_crystal_density_method 'not measured'
_exptl_crystal_description ROD
_exptl_crystal_F_000 728
_exptl_crystal_size_max 0.5
_exptl_crystal_size_mid 0.1
_exptl_crystal_size_min 0.08
_refine_diff_density_max 0.396
_refine_diff_density_min -0.380
_refine_diff_density_rms 0.073
_refine_ls_extinction_method none
_refine_ls_goodness_of_fit_ref 1.061
_refine_ls_hydrogen_treatment mixed
_refine_ls_matrix_type full
_refine_ls_number_parameters 238
_refine_ls_number_reflns 3503
_refine_ls_number_restraints 0
_refine_ls_restrained_S_all 1.061
_refine_ls_R_factor_all 0.0581
_refine_ls_R_factor_gt 0.0363
_refine_ls_shift/su_max 0.000
_refine_ls_shift/su_mean 0.000
_refine_ls_structure_factor_coef Fsqd
_refine_ls_weighting_details 'calc w=1/[\s^2^(Fo^2^)+(0.0117P)^2^+1.5360P] where P=(Fo^2^+2Fc^2^)/3'
_refine_ls_weighting_scheme calc
_refine_ls_wR_factor_gt 0.0625
_refine_ls_wR_factor_ref 0.0692
_reflns_number_gt 2745
_reflns_number_total 3503
_reflns_threshold_expression >2sigma(I)
_cod_data_source_file ic000884n_1.cif
_cod_data_source_block '[Ni(bpy)(bdt)]_1'
_cod_depositor_comments
;
The following automatic conversions were performed:

'_exptl_absorpt_correction_type' tag value 'multi-scans' was replaced
with 'multi-scan' value.

'_symmetry_cell_setting' value 'Monoclinic'
changed to 'monoclinic' according to the built-in table from CIF Core
dictionary named 'cif_core.dic' version 2.4.1 from 2010-06-29.

Automatic conversion script
Id: cif_fix_values 1646 2011-03-28 12:23:43Z adriana 
;
_cod_database_code 4319449

loop_
_symmetry_equiv_pos_as_xyz
'x, y, z'
'-x, y+1/2, -z+1/2'
'-x, -y, -z'
'x, -y-1/2, z-1/2'

loop_
_atom_site_label
_atom_site_type_symbol
_atom_site_fract_x
_atom_site_fract_y
_atom_site_fract_z
_atom_site_U_iso_or_equiv
_atom_site_adp_type
_atom_site_occupancy
_atom_site_symmetry_multiplicity
_atom_site_calc_flag
_atom_site_refinement_flags
_atom_site_disorder_assembly
_atom_site_disorder_group
Ni1 Ni 0.13653(4) 0.19109(3) 0.412250(19) 0.02283(9) Uani 1 1 d . . .
S1 S 0.29845(8) 0.12166(5) 0.33516(4) 0.02803(15) Uani 1 1 d . . .
S2 S 0.29669(9) 0.34311(6) 0.43864(4) 0.03180(16) Uani 1 1 d . . .
C1 C 0.4558(3) 0.2277(2) 0.33224(15) 0.0256(5) Uani 1 1 d . . .
C2 C 0.4537(3) 0.3299(2) 0.37916(15) 0.0274(5) Uani 1 1 d . . .
C3 C 0.5764(4) 0.4171(2) 0.37869(17) 0.0348(6) Uani 1 1 d . . .
H3 H 0.572(3) 0.486(2) 0.4125(16) 0.027(7) Uiso 1 1 d . . .
C4 C 0.7001(4) 0.4007(3) 0.33268(18) 0.0381(7) Uani 1 1 d . . .
H4 H 0.778(4) 0.459(2) 0.3327(17) 0.037(8) Uiso 1 1 d . . .
C5 C 0.7040(4) 0.2992(3) 0.28667(16) 0.0351(6) Uani 1 1 d . . .
H5 H 0.788(4) 0.285(2) 0.2547(17) 0.038(8) Uiso 1 1 d . . .
C6 C 0.5825(3) 0.2123(2) 0.28625(16) 0.0301(6) Uani 1 1 d . . .
H6 H 0.586(3) 0.142(2) 0.2550(15) 0.024(7) Uiso 1 1 d . . .
N11 N -0.0107(3) 0.24002(17) 0.48600(12) 0.0255(4) Uani 1 1 d . . .
C12 C -0.1479(3) 0.1690(2) 0.48355(15) 0.0260(5) Uani 1 1 d . . .
C13 C -0.2698(4) 0.1933(3) 0.53003(17) 0.0338(6) Uani 1 1 d . . .
H13 H -0.360(4) 0.145(2) 0.5247(17) 0.038(8) Uiso 1 1 d . . .
C14 C -0.2509(4) 0.2928(3) 0.58026(17) 0.0389(7) Uani 1 1 d . . .
H14 H -0.333(4) 0.308(3) 0.6079(18) 0.042(8) Uiso 1 1 d . . .
C15 C -0.1098(4) 0.3633(3) 0.58473(17) 0.0374(7) Uani 1 1 d . . .
H15 H -0.094(4) 0.432(3) 0.6175(18) 0.042(8) Uiso 1 1 d . . .
C16 C 0.0069(4) 0.3348(2) 0.53711(17) 0.0339(6) Uani 1 1 d . . .
H16 H 0.105(4) 0.382(2) 0.5395(17) 0.036(8) Uiso 1 1 d . . .
N21 N -0.0270(3) 0.06417(17) 0.38486(12) 0.0235(4) Uani 1 1 d . . .
C22 C -0.1558(3) 0.0674(2) 0.42681(15) 0.0250(5) Uani 1 1 d . . .
C23 C -0.2827(3) -0.0168(2) 0.41506(17) 0.0317(6) Uani 1 1 d . . .
H23 H -0.367(4) -0.009(3) 0.4434(18) 0.041(8) Uiso 1 1 d . . .
C24 C -0.2841(4) -0.1055(2) 0.35669(18) 0.0355(6) Uani 1 1 d . . .
H24 H -0.367(4) -0.161(3) 0.3469(19) 0.049(9) Uiso 1 1 d . . .
C25 C -0.1558(3) -0.1080(2) 0.31213(17) 0.0321(6) Uani 1 1 d . . .
H25 H -0.153(3) -0.165(2) 0.2728(16) 0.030(7) Uiso 1 1 d . . .
C26 C -0.0302(3) -0.0234(2) 0.32829(16) 0.0295(6) Uani 1 1 d . . .
H26 H 0.058(4) -0.021(2) 0.3004(17) 0.039(8) Uiso 1 1 d . . .

loop_
_atom_site_aniso_label
_atom_site_aniso_U_11
_atom_site_aniso_U_22
_atom_site_aniso_U_33
_atom_site_aniso_U_23
_atom_site_aniso_U_13
_atom_site_aniso_U_12
Ni1 0.02433(16) 0.02112(15) 0.02304(15) -0.00282(12) 0.00544(12) 0.00052(13)
S1 0.0295(3) 0.0245(3) 0.0327(3) -0.0057(3) 0.0124(3) -0.0022(3)
S2 0.0355(4) 0.0251(3) 0.0365(4) -0.0082(3) 0.0118(3) -0.0047(3)
C1 0.0262(13) 0.0257(12) 0.0234(11) 0.0052(10) 0.0027(10) 0.0001(10)
C2 0.0283(13) 0.0284(13) 0.0242(12) 0.0025(10) 0.0030(10) -0.0019(11)
C3 0.0405(16) 0.0311(14) 0.0301(14) 0.0006(12) 0.0028(12) -0.0087(12)
C4 0.0392(17) 0.0399(16) 0.0332(14) 0.0093(12) 0.0041(12) -0.0151(13)
C5 0.0300(14) 0.0490(17) 0.0261(13) 0.0083(12) 0.0062(11) -0.0045(13)
C6 0.0315(14) 0.0340(15) 0.0250(12) 0.0032(11) 0.0066(11) 0.0007(12)
N11 0.0278(11) 0.0246(10) 0.0232(10) -0.0014(8) 0.0042(8) 0.0033(9)
C12 0.0256(13) 0.0284(13) 0.0231(12) 0.0033(10) 0.0041(10) 0.0057(10)
C13 0.0305(15) 0.0398(15) 0.0320(14) 0.0031(12) 0.0090(11) 0.0045(13)
C14 0.0382(17) 0.0514(18) 0.0301(14) 0.0010(13) 0.0140(12) 0.0152(14)
C15 0.0454(18) 0.0357(15) 0.0319(14) -0.0061(12) 0.0106(13) 0.0103(13)
C16 0.0381(16) 0.0317(15) 0.0321(14) -0.0059(11) 0.0087(12) 0.0027(12)
N21 0.0244(11) 0.0236(10) 0.0220(10) -0.0010(8) 0.0041(8) 0.0011(8)
C22 0.0233(12) 0.0264(12) 0.0243(12) 0.0037(10) 0.0036(10) 0.0041(10)
C23 0.0247(13) 0.0349(15) 0.0355(14) 0.0038(12) 0.0066(11) -0.0012(12)
C24 0.0290(15) 0.0322(15) 0.0413(15) -0.0005(12) 0.0000(12) -0.0081(12)
C25 0.0322(15) 0.0299(14) 0.0303(13) -0.0058(11) -0.0007(11) -0.0024(11)
C26 0.0314(14) 0.0294(14) 0.0276(13) -0.0059(11) 0.0063(11) -0.0003(11)

loop_
_atom_type_symbol
_atom_type_description
_atom_type_scat_dispersion_real
_atom_type_scat_dispersion_imag
_atom_type_scat_source
C C 0.0033 0.0016 'International Tables Vol C Tables 4.2.6.8 and 6.1.1.4'
H H 0.0000 0.0000 'International Tables Vol C Tables 4.2.6.8 and 6.1.1.4'
N N 0.0061 0.0033 'International Tables Vol C Tables 4.2.6.8 and 6.1.1.4'
S S 0.1246 0.1234 'International Tables Vol C Tables 4.2.6.8 and 6.1.1.4'
Ni Ni 0.3393 1.1124 'International Tables Vol C Tables 4.2.6.8 and 6.1.1.4'

loop_
_geom_angle_atom_site_label_1
_geom_angle_atom_site_label_2
_geom_angle_atom_site_label_3
_geom_angle
_geom_angle_site_symmetry_1
_geom_angle_site_symmetry_3
_geom_angle_publ_flag
N21 Ni1 N11 83.31(8) . . ?
N21 Ni1 S2 174.37(6) . . ?
N11 Ni1 S2 93.61(6) . . ?
N21 Ni1 S1 93.19(6) . . ?
N11 Ni1 S1 174.92(6) . . ?
S2 Ni1 S1 90.18(3) . . ?
C1 S1 Ni1 106.97(9) . . ?
C2 S2 Ni1 106.92(9) . . ?
C2 C1 C6 119.7(2) . . ?
C2 C1 S1 117.75(19) . . ?
C6 C1 S1 122.6(2) . . ?
C1 C2 C3 119.9(2) . . ?
C1 C2 S2 118.01(19) . . ?
C3 C2 S2 122.1(2) . . ?
C4 C3 C2 119.7(3) . . ?
C3 C4 C5 120.7(3) . . ?
C4 C5 C6 120.1(3) . . ?
C5 C6 C1 119.9(3) . . ?
C16 N11 C12 117.9(2) . . ?
C16 N11 Ni1 127.91(19) . . ?
C12 N11 Ni1 114.17(16) . . ?
N11 C12 C13 121.8(2) . . ?
N11 C12 C22 114.1(2) . . ?
C13 C12 C22 124.0(2) . . ?
C14 C13 C12 119.0(3) . . ?
C15 C14 C13 119.4(3) . . ?
C14 C15 C16 119.0(3) . . ?
N11 C16 C15 122.9(3) . . ?
C26 N21 C22 117.3(2) . . ?
C26 N21 Ni1 128.11(18) . . ?
C22 N21 Ni1 114.55(16) . . ?
N21 C22 C23 122.0(2) . . ?
N21 C22 C12 113.8(2) . . ?
C23 C22 C12 124.2(2) . . ?
C22 C23 C24 119.7(3) . . ?
C25 C24 C23 118.7(3) . . ?
C26 C25 C24 118.9(3) . . ?
N21 C26 C25 123.3(3) . . ?

loop_
_geom_bond_atom_site_label_1
_geom_bond_atom_site_label_2
_geom_bond_distance
_geom_bond_site_symmetry_2
_geom_bond_publ_flag
Ni1 N21 1.935(2) . ?
Ni1 N11 1.939(2) . ?
Ni1 S2 2.1430(7) . ?
Ni1 S1 2.1438(7) . ?
S1 C1 1.756(2) . ?
S2 C2 1.753(3) . ?
C1 C2 1.395(3) . ?
C1 C6 1.398(3) . ?
C2 C3 1.401(4) . ?
C3 C4 1.379(4) . ?
C4 C5 1.382(4) . ?
C5 C6 1.389(4) . ?
N11 C16 1.350(3) . ?
N11 C12 1.358(3) . ?
C12 C13 1.388(3) . ?
C12 C22 1.472(3) . ?
C13 C14 1.385(4) . ?
C14 C15 1.375(4) . ?
C15 C16 1.378(4) . ?
N21 C26 1.351(3) . ?
N21 C22 1.357(3) . ?
C22 C23 1.380(4) . ?
C23 C24 1.382(4) . ?
C24 C25 1.382(4) . ?
C25 C26 1.376(4) . ?
